data_2208805
loop_
_publ_author_name
'Kruszynski, Rafal'
'Wyrzykowski, Dariusz'

_publ_section_title
;
 Tetrabutylammonium bromotrichloroferrate(III)
;
_journal_coeditor_code BT2051
_journal_issue 5
_journal_name_full 'Acta Crystallographica Section E'
_journal_page_first m994
_journal_page_last m996
_journal_paper_doi 10.1107/S1600536806012402
_journal_volume 62
_journal_year 2006
_chemical_formula_iupac '(C16 H36 N) [Fe Br Cl3]'
_chemical_formula_moiety 'C16 H36 N +, Br Cl3 Fe -'
_chemical_formula_sum 'C16 H36 Br Cl3 Fe N'
_chemical_formula_weight 484.57
_chemical_name_systematic
;
Tetrabutylammonium bromotrichloroferrate(III)
;
_space_group_IT_number 52
_symmetry_cell_setting orthorhombic
_symmetry_space_group_name_Hall '-P 2a 2bc'
_symmetry_space_group_name_H-M 'P n n a'
_atom_sites_solution_hydrogens geom
_atom_sites_solution_primary direct
_atom_sites_solution_secondary difmap
_audit_creation_method SHELXL-97
_cell_angle_alpha 90.00
_cell_angle_beta 90.00
_cell_angle_gamma 90.00
_cell_formula_units_Z 4
_cell_length_a 18.5191(11)
_cell_length_b 11.5864(7)
_cell_length_c 11.4957(7)
_cell_measurement_reflns_used 4782
_cell_measurement_temperature 291.2(3)
_cell_measurement_theta_max 20
_cell_measurement_theta_min 5
_cell_volume 2466.6(3)
_computing_cell_refinement 'CrysAlis RED (UNIL IC & Kuma, 2000)'
_computing_data_collection 'CrysAlis CCD (UNIL IC & Kuma, 2000)'
_computing_data_reduction 'CrysAlis RED'
_computing_molecular_graphics
;
XP in SHELXTL/PC (Sheldrick, 1990) and ORTEP-3 (Version 1.062; Farrugia,
1997)
;
_computing_publication_material
;
SHELXL97 and PLATON (Spek, 2003)
;
_computing_structure_refinement 'SHELXL97 (Sheldrick, 1997)'
_computing_structure_solution 'SHELXS97 (Sheldrick, 1997)'
_diffrn_ambient_temperature 291.2(3)
_diffrn_detector_area_resol_mean 1048576
_diffrn_measured_fraction_theta_full 0.997
_diffrn_measured_fraction_theta_max 0.997
_diffrn_measurement_device_type 'Kuma KM-4-CCD'
_diffrn_measurement_method \w
_diffrn_radiation_monochromator graphite
_diffrn_radiation_source 'fine-focus sealed tube'
_diffrn_radiation_type MoK\a
_diffrn_radiation_wavelength 0.71073
_diffrn_reflns_av_R_equivalents 0.0888
_diffrn_reflns_av_sigmaI/netI 0.0320
_diffrn_reflns_limit_h_max 21
_diffrn_reflns_limit_h_min -22
_diffrn_reflns_limit_k_max 10
_diffrn_reflns_limit_k_min -13
_diffrn_reflns_limit_l_max 13
_diffrn_reflns_limit_l_min -13
_diffrn_reflns_number 24549
_diffrn_reflns_theta_full 25.10
_diffrn_reflns_theta_max 25.10
_diffrn_reflns_theta_min 3.33
_diffrn_standards_decay_% 2.3
_diffrn_standards_interval_time 53.33
_diffrn_standards_number 107
_exptl_absorpt_coefficient_mu 2.554
_exptl_absorpt_correction_T_max 0.7109
_exptl_absorpt_correction_T_min 0.4763
_exptl_absorpt_correction_type numerical
_exptl_absorpt_process_details '(X-RED32; Stoe & Cie, 1999)'
_exptl_crystal_colour orange
_exptl_crystal_density_diffrn 1.305
_exptl_crystal_density_method 'not measured'
_exptl_crystal_description prism
_exptl_crystal_F_000 1004
_exptl_crystal_size_max 0.352
_exptl_crystal_size_mid 0.267
_exptl_crystal_size_min 0.138
_refine_diff_density_max 0.295
_refine_diff_density_min -0.196
_refine_ls_extinction_method none
_refine_ls_goodness_of_fit_ref 1.272
_refine_ls_hydrogen_treatment constr
_refine_ls_matrix_type full
_refine_ls_number_parameters 121
_refine_ls_number_reflns 2197
_refine_ls_number_restraints 0
_refine_ls_restrained_S_all 1.272
_refine_ls_R_factor_all 0.0806
_refine_ls_R_factor_gt 0.0631
_refine_ls_shift/su_max 0.001
_refine_ls_shift/su_mean 0.000
_refine_ls_structure_factor_coef Fsqd
_refine_ls_weighting_details 'w=1/[\s^2^(Fo^2^)+(0.0766P)^2^] where P=(Fo^2^+2Fc^2^)/3'
_refine_ls_weighting_scheme calc
_refine_ls_wR_factor_gt 0.1528
_refine_ls_wR_factor_ref 0.1644
_reflns_number_gt 1840
_reflns_number_total 2197
_reflns_threshold_expression I>2\s(I)
_cod_data_source_file bt2051.cif
_cod_data_source_block I
_cod_database_code 2208805
_cod_database_fobs_code 2208805

loop_
_symmetry_equiv_pos_as_xyz
'x, y, z'
'-x+1/2, -y, z'
'-x+1/2, y+1/2, -z+1/2'
'x, -y+1/2, -z+1/2'
'-x, -y, -z'
'x-1/2, y, -z'
'x-1/2, -y-1/2, z-1/2'
'-x, y-1/2, z-1/2'

loop_
_atom_site_type_symbol
_atom_site_label
_atom_site_fract_x
_atom_site_fract_y
_atom_site_fract_z
_atom_site_U_iso_or_equiv
_atom_site_adp_type
_atom_site_calc_flag
_atom_site_refinement_flags
_atom_site_occupancy
_atom_site_disorder_assembly
_atom_site_disorder_group
Fe Fe1 0.09291(4) 0.2500 0.2500 0.0885(4) Uani d S 1 . .
Cl Cl1 0.1567(5) 0.3881(8) 0.1895(7) 0.129(3) Uani d P 0.75 A 1
Cl Cl2 0.0151(3) 0.3010(5) 0.3817(5) 0.158(2) Uani d P 0.75 A 1
Br Br1 0.1658(5) 0.3997(8) 0.1763(7) 0.0915(11) Uani d P 0.25 A 2
Br Br2 0.0379(4) 0.3429(5) 0.4072(5) 0.1269(15) Uani d P 0.25 A 2
N N2 0.4364(2) 0.2500 0.2500 0.0600(8) Uani d S 1 . .
C C1 0.48270(18) 0.3276(3) 0.1730(3) 0.0711(9) Uani d . 1 . .
H H1A 0.5058 0.2795 0.1149 0.085 Uiso calc R 1 . .
H H1B 0.4509 0.3804 0.1323 0.085 Uiso calc R 1 . .
C C2 0.5400(2) 0.3972(3) 0.2322(3) 0.0895(11) Uani d . 1 . .
H H2A 0.5735 0.3463 0.2717 0.107 Uiso calc R 1 . .
H H2B 0.5181 0.4475 0.2898 0.107 Uiso calc R 1 . .
C C3 0.5805(3) 0.4699(5) 0.1415(4) 0.1239(17) Uani d . 1 . .
H H3A 0.5977 0.4194 0.0802 0.149 Uiso calc R 1 . .
H H3B 0.5471 0.5244 0.1069 0.149 Uiso calc R 1 . .
C C4 0.6422(3) 0.5338(6) 0.1896(5) 0.168(3) Uani d . 1 . .
H H4A 0.6263 0.6081 0.2163 0.252 Uiso calc R 1 . .
H H4B 0.6782 0.5437 0.1304 0.252 Uiso calc R 1 . .
H H4C 0.6624 0.4914 0.2536 0.252 Uiso calc R 1 . .
C C5 0.39081(18) 0.3258(3) 0.3276(3) 0.0691(8) Uani d . 1 . .
H H5A 0.4231 0.3738 0.3731 0.083 Uiso calc R 1 . .
H H5B 0.3629 0.3769 0.2781 0.083 Uiso calc R 1 . .
C C6 0.33950(19) 0.2674(3) 0.4101(3) 0.0789(9) Uani d . 1 . .
H H6A 0.3072 0.2178 0.3664 0.095 Uiso calc R 1 . .
H H6B 0.3667 0.2194 0.4635 0.095 Uiso calc R 1 . .
C C7 0.2961(3) 0.3526(4) 0.4777(4) 0.1119(14) Uani d . 1 . .
H H7A 0.3293 0.4033 0.5183 0.134 Uiso calc R 1 . .
H H7B 0.2693 0.3997 0.4229 0.134 Uiso calc R 1 . .
C C8 0.2444(3) 0.3059(5) 0.5639(4) 0.1279(16) Uani d . 1 . .
H H8A 0.2126 0.2520 0.5264 0.192 Uiso calc R 1 . .
H H8B 0.2165 0.3680 0.5964 0.192 Uiso calc R 1 . .
H H8C 0.2704 0.2675 0.6249 0.192 Uiso calc R 1 . .

loop_
_atom_site_aniso_label
_atom_site_aniso_U_11
_atom_site_aniso_U_22
_atom_site_aniso_U_33
_atom_site_aniso_U_12
_atom_site_aniso_U_13
_atom_site_aniso_U_23
Fe1 0.0952(6) 0.0947(7) 0.0756(5) 0.000 0.000 0.0136(4)
Cl1 0.159(5) 0.071(2) 0.158(5) -0.0188(19) 0.045(2) -0.0057(19)
Cl2 0.167(4) 0.180(4) 0.128(3) 0.048(3) 0.068(2) 0.038(3)
Br1 0.1035(18) 0.067(3) 0.1040(18) -0.0065(19) 0.0227(19) -0.0065(17)
Br2 0.171(4) 0.116(3) 0.093(2) 0.029(2) 0.046(2) 0.0300(18)
N2 0.080(2) 0.049(2) 0.0514(17) 0.000 0.000 0.0014(15)
C1 0.084(2) 0.066(2) 0.0634(17) -0.0059(17) 0.0043(15) 0.0052(15)
C2 0.095(2) 0.082(3) 0.092(2) -0.018(2) -0.004(2) 0.0117(19)
C3 0.115(3) 0.132(4) 0.124(3) -0.045(3) -0.014(3) 0.023(3)
C4 0.128(4) 0.188(6) 0.188(6) -0.072(4) -0.030(4) 0.055(5)
C5 0.090(2) 0.056(2) 0.0618(16) 0.0050(16) -0.0020(15) -0.0047(14)
C6 0.086(2) 0.075(2) 0.076(2) 0.0037(17) 0.0095(17) -0.0011(17)
C7 0.128(3) 0.118(3) 0.090(3) 0.032(3) 0.028(3) -0.011(2)
C8 0.126(3) 0.154(4) 0.104(3) 0.019(3) 0.035(3) -0.020(3)

loop_
_atom_type_symbol
_atom_type_description
_atom_type_scat_dispersion_real
_atom_type_scat_dispersion_imag
_atom_type_scat_source
C C 0.0033 0.0016 'International Tables Vol C Tables 4.2.6.8 and 6.1.1.4'
H H 0.0000 0.0000 'International Tables Vol C Tables 4.2.6.8 and 6.1.1.4'
N N 0.0061 0.0033 'International Tables Vol C Tables 4.2.6.8 and 6.1.1.4'
Cl Cl 0.1484 0.1585 'International Tables Vol C Tables 4.2.6.8 and 6.1.1.4'
Fe Fe 0.3463 0.8444 'International Tables Vol C Tables 4.2.6.8 and 6.1.1.4'
Br Br -0.2901 2.4595 'International Tables Vol C Tables 4.2.6.8 and 6.1.1.4'

loop_
_geom_angle_atom_site_label_1
_geom_angle_atom_site_label_2
_geom_angle_atom_site_label_3
_geom_angle_site_symmetry_1
_geom_angle_site_symmetry_3
_geom_angle
Cl1 Fe1 Cl1 . 4 111.8(4)
Cl1 Fe1 Cl2 . 4 110.4(3)
Cl1 Fe1 Cl2 . . 113.3(2)
Cl2 Fe1 Cl2 4 . 96.9(3)
Cl1 Fe1 Br2 . 4 109.8(3)
Cl1 Fe1 Br2 . . 98.6(2)
Cl2 Fe1 Br2 4 . 112.06(16)
Cl2 Fe1 Br2 . . 17.6(2)
Br2 Fe1 Br2 4 . 128.4(3)
Cl1 Fe1 Br1 . . 2.3(4)
Cl1 Fe1 Br1 4 . 110.86(8)
Cl2 Fe1 Br1 4 . 109.3(2)
Cl2 Fe1 Br1 . . 115.5(2)
Br2 Fe1 Br1 4 . 108.1(2)
Br2 Fe1 Br1 . . 100.9(2)
Br1 Fe1 Br1 . 4 110.0(3)
C5 N2 C5 4 . 112.0(3)
C5 N2 C1 4 . 108.34(16)
C5 N2 C1 . . 108.31(17)
C1 N2 C1 4 . 111.6(3)
C2 C1 N2 . . 116.9(3)
C2 C1 H1A . . 108.1
N2 C1 H1A . . 108.1
C2 C1 H1B . . 108.1
N2 C1 H1B . . 108.1
H1A C1 H1B . . 107.3
C1 C2 C3 . . 109.5(3)
C1 C2 H2A . . 109.8
C3 C2 H2A . . 109.8
C1 C2 H2B . . 109.8
C3 C2 H2B . . 109.8
H2A C2 H2B . . 108.2
C4 C3 C2 . . 113.6(4)
C4 C3 H3A . . 108.8
C2 C3 H3A . . 108.8
C4 C3 H3B . . 108.8
C2 C3 H3B . . 108.8
H3A C3 H3B . . 107.7
C3 C4 H4A . . 109.5
C3 C4 H4B . . 109.5
H4A C4 H4B . . 109.5
C3 C4 H4C . . 109.5
H4A C4 H4C . . 109.5
H4B C4 H4C . . 109.5
C6 C5 N2 . . 117.7(3)
C6 C5 H5A . . 107.9
N2 C5 H5A . . 107.9
C6 C5 H5B . . 107.9
N2 C5 H5B . . 107.9
H5A C5 H5B . . 107.2
C7 C6 C5 . . 111.9(3)
C7 C6 H6A . . 109.2
C5 C6 H6A . . 109.2
C7 C6 H6B . . 109.2
C5 C6 H6B . . 109.2
H6A C6 H6B . . 107.9
C8 C7 C6 . . 117.1(4)
C8 C7 H7A . . 108.0
C6 C7 H7A . . 108.0
C8 C7 H7B . . 108.0
C6 C7 H7B . . 108.0
H7A C7 H7B . . 107.3
C7 C8 H8A . . 109.5
C7 C8 H8B . . 109.5
H8A C8 H8B . . 109.5
C7 C8 H8C . . 109.5
H8A C8 H8C . . 109.5
H8B C8 H8C . . 109.5

loop_
_geom_bond_atom_site_label_1
_geom_bond_atom_site_label_2
_geom_bond_distance
_geom_bond_publ_flag
Fe1 Cl1 2.107(10) y
Fe1 Cl2 2.172(6) y
Fe1 Br2 2.337(6) y
Fe1 Br1 2.356(12) y
N2 C5 1.509(4) n
N2 C1 1.525(4) n
C1 C2 1.497(5) n
C1 H1A 0.9700 n
C1 H1B 0.9700 n
C2 C3 1.536(6) n
C2 H2A 0.9700 n
C2 H2B 0.9700 n
C3 C4 1.469(6) n
C3 H3A 0.9700 n
C3 H3B 0.9700 n
C4 H4A 0.9600 n
C4 H4B 0.9600 n
C4 H4C 0.9600 n
C5 C6 1.504(4) n
C5 H5A 0.9700 n
C5 H5B 0.9700 n
C6 C7 1.492(5) n
C6 H6A 0.9700 n
C6 H6B 0.9700 n
C7 C8 1.480(6) n
C7 H7A 0.9700 n
C7 H7B 0.9700 n
C8 H8A 0.9600 n
C8 H8B 0.9600 n
C8 H8C 0.9600 n
